data_4110895
loop_
_publ_author_name
'Robert J. Wright'
'Marcin Brynda'
'James C. Fettinger'
'Audra R. Betzer'
'Philip P. Power'

_publ_section_title
;
 Quasi-Isomeric Gallium Amides and Imides GaNR2 and RGaNR (R = Organic
 Group): Reactions of the Digallene, Ar'GaGaAr' (Ar' =
 C6H3-2,6-(C6H3-2,6-Pri2)2) with Unsaturated Nitrogen Compounds
;
_journal_name_full 'Journal of the American Chemical Society'
_journal_page_first 12498
_journal_page_last 12509
_journal_paper_doi 10.1021/ja063072k
_journal_volume 128
_journal_year 2006
_chemical_formula_moiety 'C50 H63 Ga N2'
_chemical_formula_sum 'C50 H63 Ga N2'
_chemical_formula_weight 761.74
_chemical_name_systematic
; 
 ? 
;
_space_group_IT_number 14
_symmetry_cell_setting monoclinic
_symmetry_space_group_name_Hall '-P 2ybc'
_symmetry_space_group_name_H-M 'P 1 21/c 1'
_atom_sites_solution_hydrogens geom
_atom_sites_solution_primary direct
_atom_sites_solution_secondary difmap
_audit_creation_method SHELXL-97
_cell_angle_alpha 90.00
_cell_angle_beta 90.861(3)
_cell_angle_gamma 90.00
_cell_formula_units_Z 4
_cell_length_a 12.8419(14)
_cell_length_b 10.8132(12)
_cell_length_c 31.065(4)
_cell_measurement_temperature 91(2)
_cell_volume 4313.3(9)
_computing_cell_refinement 'Bruker Saint 6.35A (Bruker 2002)'
_computing_data_collection 'Bruker Smart 5.054 (Bruker 2001)'
_computing_data_reduction 'Bruker Saint 6.35A (Bruker 2002)'
_computing_molecular_graphics 'SHELXTl-5, Xp (Sheldrick, 1994)'
_computing_publication_material 'SHELXL-97 (Sheldrick, 1997)'
_computing_structure_refinement 'SHELXL-97 (Sheldrick, 1997)'
_computing_structure_solution 'SHELXS-97 (Sheldrick, 1990)'
_diffrn_ambient_temperature 91(2)
_diffrn_detector_area_resol_mean 8.3
_diffrn_measured_fraction_theta_full 0.998
_diffrn_measured_fraction_theta_max 0.998
_diffrn_measurement_device_type 'Bruker Smart 1000'
_diffrn_measurement_method \w
_diffrn_radiation_monochromator graphite
_diffrn_radiation_source 'fine-focus sealed tube'
_diffrn_radiation_type MoK\a
_diffrn_radiation_wavelength 0.71073
_diffrn_reflns_av_R_equivalents 0.1015
_diffrn_reflns_av_sigmaI/netI 0.0782
_diffrn_reflns_limit_h_max 15
_diffrn_reflns_limit_h_min -15
_diffrn_reflns_limit_k_max 13
_diffrn_reflns_limit_k_min -13
_diffrn_reflns_limit_l_max 37
_diffrn_reflns_limit_l_min -37
_diffrn_reflns_number 40369
_diffrn_reflns_theta_full 25.54
_diffrn_reflns_theta_max 25.54
_diffrn_reflns_theta_min 1.31
_exptl_absorpt_coefficient_mu 0.673
_exptl_absorpt_correction_T_max 0.8683
_exptl_absorpt_correction_T_min 0.8011
_exptl_absorpt_correction_type empirical
_exptl_absorpt_process_details 'SADABS 2.04 (Bruker 2002)'
_exptl_crystal_colour orange
_exptl_crystal_density_diffrn 1.173
_exptl_crystal_description block
_exptl_crystal_F_000 1632
_exptl_crystal_size_max 0.34
_exptl_crystal_size_mid 0.31
_exptl_crystal_size_min 0.22
_refine_diff_density_max 0.458
_refine_diff_density_min -0.338
_refine_diff_density_rms 0.073
_refine_ls_extinction_method none
_refine_ls_goodness_of_fit_ref 1.012
_refine_ls_hydrogen_treatment constr
_refine_ls_matrix_type full
_refine_ls_number_parameters 490
_refine_ls_number_reflns 8055
_refine_ls_number_restraints 0
_refine_ls_restrained_S_all 1.012
_refine_ls_R_factor_all 0.0924
_refine_ls_R_factor_gt 0.0410
_refine_ls_shift/su_max 0.001
_refine_ls_shift/su_mean 0.000
_refine_ls_structure_factor_coef Fsqd
_refine_ls_weighting_details 'calc w=1/[\s^2^(Fo^2^)+(0.0263P)^2^+3.5967P] where P=(Fo^2^+2Fc^2^)/3'
_refine_ls_weighting_scheme calc
_refine_ls_wR_factor_gt 0.0757
_refine_ls_wR_factor_ref 0.0946
_reflns_number_gt 5225
_reflns_number_total 8055
_reflns_threshold_expression >2sigma(I)
_cod_data_source_file ja063072ksi20060502_054428.cif
_cod_data_source_block rjw18a
_cod_original_cell_volume 4313.3(8)
_cod_database_code 4110895

loop_
_symmetry_equiv_pos_as_xyz
'x, y, z'
'-x, y+1/2, -z+1/2'
'-x, -y, -z'
'x, -y-1/2, z-1/2'

loop_
_atom_site_label
_atom_site_type_symbol
_atom_site_fract_x
_atom_site_fract_y
_atom_site_fract_z
_atom_site_U_iso_or_equiv
_atom_site_adp_type
_atom_site_occupancy
_atom_site_symmetry_multiplicity
_atom_site_calc_flag
_atom_site_refinement_flags
Ga1 Ga 0.72901(2) 0.31136(3) 0.855663(10) 0.01338(9) Uani 1 1 d .
N2 N 0.85658(18) 0.4161(2) 0.78700(8) 0.0180(6) Uani 1 1 d .
C6 C 0.5994(2) 0.4292(3) 0.92328(9) 0.0128(6) Uani 1 1 d .
C41 C 1.0593(2) 0.1817(3) 0.80275(10) 0.0232(7) Uani 1 1 d .
H41A H 1.1235 0.1571 0.7906 0.028 Uiso 1 1 calc R
C37 C 0.9106(2) 0.3129(3) 0.80512(9) 0.0168(6) Uani 1 1 d .
N1 N 0.77686(17) 0.4504(2) 0.80733(8) 0.0152(6) Uani 1 1 d .
C27 C 0.5058(2) 0.1821(3) 0.98144(9) 0.0259(7) Uani 1 1 d .
H27A H 0.5255 0.2653 0.9911 0.039 Uiso 1 1 calc R
H27B H 0.5479 0.1207 0.9971 0.039 Uiso 1 1 calc R
H27C H 0.4319 0.1680 0.9872 0.039 Uiso 1 1 calc R
C42 C 1.0044(2) 0.2806(3) 0.78470(10) 0.0214(7) Uani 1 1 d .
C36 C 0.7224(2) 0.6682(3) 0.80672(10) 0.0179(7) Uani 1 1 d .
C13 C 0.4994(2) 0.3881(3) 0.90068(9) 0.0148(7) Uani 1 1 d .
C16 C 0.3012(2) 0.3186(3) 0.87023(9) 0.0215(7) Uani 1 1 d .
H16A H 0.2337 0.2957 0.8602 0.026 Uiso 1 1 calc R
C45 C 0.7695(2) 0.6829(3) 0.85123(10) 0.0228(7) Uani 1 1 d .
H45A H 0.8461 0.6766 0.8489 0.027 Uiso 1 1 calc R
H45B H 0.7461 0.6126 0.8691 0.027 Uiso 1 1 calc R
C25 C 0.5248(2) 0.1699(3) 0.93289(9) 0.0173(7) Uani 1 1 d .
H25A H 0.6001 0.1878 0.9281 0.021 Uiso 1 1 calc R
C3 C 0.7622(2) 0.4795(3) 0.98074(10) 0.0187(7) Uani 1 1 d .
H3A H 0.8165 0.4921 1.0014 0.022 Uiso 1 1 calc R
C18 C 0.4364(2) 0.4727(3) 0.87772(9) 0.0153(7) Uani 1 1 d .
C9 C 0.9903(2) 0.1696(3) 0.96928(10) 0.0218(7) Uani 1 1 d .
H9A H 0.9960 0.0909 0.9827 0.026 Uiso 1 1 calc R
C11 C 1.0711(2) 0.3404(3) 0.93449(10) 0.0190(7) Uani 1 1 d .
H11A H 1.1323 0.3792 0.9243 0.023 Uiso 1 1 calc R
C1 C 0.7010(2) 0.3855(3) 0.91310(9) 0.0154(7) Uani 1 1 d .
C10 C 1.0785(2) 0.2264(3) 0.95422(10) 0.0226(8) Uani 1 1 d .
H10A H 1.1444 0.1872 0.9574 0.027 Uiso 1 1 calc R
C43 C 0.6765(2) 0.4136(3) 0.72136(10) 0.0238(7) Uani 1 1 d .
H43A H 0.6051 0.3998 0.7100 0.029 Uiso 1 1 calc R
H43B H 0.6925 0.3467 0.7422 0.029 Uiso 1 1 calc R
C20 C 0.7805(2) 0.0333(3) 0.96250(11) 0.0298(8) Uani 1 1 d .
H20A H 0.7667 0.0449 0.9316 0.045 Uiso 1 1 calc R
H20B H 0.7206 -0.0074 0.9756 0.045 Uiso 1 1 calc R
H20C H 0.8426 -0.0184 0.9665 0.045 Uiso 1 1 calc R
C49 C 0.6163(2) 0.2318(3) 0.82101(10) 0.0196(7) Uani 1 1 d .
H49A H 0.5618 0.2018 0.8407 0.024 Uiso 1 1 calc R
H49B H 0.5841 0.2946 0.8018 0.024 Uiso 1 1 calc R
C7 C 0.8849(2) 0.3416(3) 0.94475(9) 0.0142(6) Uani 1 1 d .
C30 C 0.4093(3) 0.6976(3) 0.89633(11) 0.0341(8) Uani 1 1 d .
H30A H 0.4232 0.6813 0.9269 0.051 Uiso 1 1 calc R
H30B H 0.3346 0.6887 0.8902 0.051 Uiso 1 1 calc R
H30C H 0.4313 0.7819 0.8893 0.051 Uiso 1 1 calc R
C35 C 0.6798(2) 0.7686(3) 0.78434(11) 0.0229(8) Uani 1 1 d .
H35A H 0.6796 0.8480 0.7975 0.027 Uiso 1 1 calc R
C31 C 0.7244(2) 0.5535(3) 0.78554(10) 0.0161(7) Uani 1 1 d .
C14 C 0.4618(2) 0.2664(3) 0.90782(9) 0.0151(7) Uani 1 1 d .
C15 C 0.3625(2) 0.2348(3) 0.89248(10) 0.0208(7) Uani 1 1 d .
H15A H 0.3367 0.1539 0.8975 0.025 Uiso 1 1 calc R
C19 C 0.7986(2) 0.1593(3) 0.98385(10) 0.0227(8) Uani 1 1 d .
H19A H 0.7359 0.2115 0.9776 0.027 Uiso 1 1 calc R
C8 C 0.8924(2) 0.2254(3) 0.96527(10) 0.0196(7) Uani 1 1 d .
C5 C 0.5852(2) 0.5048(3) 0.95900(9) 0.0171(7) Uani 1 1 d .
H5A H 0.5180 0.5380 0.9641 0.020 Uiso 1 1 calc R
C17 C 0.3388(2) 0.4356(3) 0.86269(10) 0.0218(7) Uani 1 1 d .
H17A H 0.2970 0.4925 0.8468 0.026 Uiso 1 1 calc R
C2 C 0.7805(2) 0.4069(3) 0.94433(9) 0.0145(6) Uani 1 1 d .
C39 C 0.9274(2) 0.1510(3) 0.85650(10) 0.0189(7) Uani 1 1 d .
H39A H 0.9022 0.1050 0.8802 0.023 Uiso 1 1 calc R
C12 C 0.9756(2) 0.3997(3) 0.92917(9) 0.0164(7) Uani 1 1 d .
C23 C 1.0509(2) 0.5421(3) 0.87224(10) 0.0278(8) Uani 1 1 d .
H23A H 1.0510 0.4700 0.8531 0.042 Uiso 1 1 calc R
H23B H 1.1197 0.5512 0.8860 0.042 Uiso 1 1 calc R
H23C H 1.0346 0.6165 0.8554 0.042 Uiso 1 1 calc R
C22 C 0.9689(2) 0.5244(3) 0.90681(10) 0.0196(7) Uani 1 1 d .
H22A H 0.8992 0.5288 0.8921 0.024 Uiso 1 1 calc R
C29 C 0.4573(2) 0.6363(3) 0.82111(11) 0.0313(9) Uani 1 1 d .
H29A H 0.4942 0.5749 0.8039 0.047 Uiso 1 1 calc R
H29B H 0.4864 0.7186 0.8157 0.047 Uiso 1 1 calc R
H29C H 0.3832 0.6357 0.8132 0.047 Uiso 1 1 calc R
C38 C 0.8694(2) 0.2499(3) 0.84057(9) 0.0144(6) Uani 1 1 d .
C32 C 0.6801(2) 0.5363(3) 0.74457(10) 0.0185(7) Uani 1 1 d .
C33 C 0.6364(2) 0.6392(3) 0.72404(10) 0.0221(7) Uani 1 1 d .
H33A H 0.6050 0.6299 0.6963 0.027 Uiso 1 1 calc R
C40 C 1.0217(2) 0.1186(3) 0.83823(10) 0.0231(7) Uani 1 1 d .
H40A H 1.0610 0.0522 0.8502 0.028 Uiso 1 1 calc R
C46 C 0.7443(3) 0.8020(3) 0.87492(12) 0.0446(10) Uani 1 1 d .
H46A H 0.7720 0.7974 0.9044 0.067 Uiso 1 1 calc R
H46B H 0.6686 0.8133 0.8756 0.067 Uiso 1 1 calc R
H46C H 0.7761 0.8721 0.8600 0.067 Uiso 1 1 calc R
C28 C 0.4702(2) 0.6048(3) 0.86885(10) 0.0239(8) Uani 1 1 d .
H28A H 0.5457 0.6123 0.8768 0.029 Uiso 1 1 calc R
C4 C 0.6658(2) 0.5329(3) 0.98707(10) 0.0208(7) Uani 1 1 d .
H4A H 0.6553 0.5881 1.0104 0.025 Uiso 1 1 calc R
C50 C 0.6539(3) 0.1236(3) 0.79368(11) 0.0268(8) Uani 1 1 d .
H50A H 0.5949 0.0885 0.7775 0.040 Uiso 1 1 calc R
H50B H 0.6843 0.0599 0.8125 0.040 Uiso 1 1 calc R
H50C H 0.7066 0.1528 0.7736 0.040 Uiso 1 1 calc R
C24 C 0.9746(3) 0.6309(3) 0.93895(11) 0.0324(9) Uani 1 1 d .
H24A H 0.9166 0.6245 0.9590 0.049 Uiso 1 1 calc R
H24B H 0.9700 0.7097 0.9235 0.049 Uiso 1 1 calc R
H24C H 1.0407 0.6269 0.9550 0.049 Uiso 1 1 calc R
C21 C 0.8078(3) 0.1441(3) 1.03285(11) 0.0314(9) Uani 1 1 d .
H21A H 0.8169 0.2255 1.0463 0.047 Uiso 1 1 calc R
H21B H 0.8681 0.0920 1.0399 0.047 Uiso 1 1 calc R
H21C H 0.7444 0.1053 1.0436 0.047 Uiso 1 1 calc R
C47 C 1.0453(2) 0.3481(3) 0.74596(10) 0.0260(8) Uani 1 1 d .
H47A H 0.9859 0.3719 0.7271 0.031 Uiso 1 1 calc R
H47B H 1.0902 0.2913 0.7295 0.031 Uiso 1 1 calc R
C26 C 0.5045(2) 0.0374(3) 0.91821(10) 0.0244(8) Uani 1 1 d .
H26A H 0.5124 0.0319 0.8869 0.037 Uiso 1 1 calc R
H26B H 0.4335 0.0133 0.9258 0.037 Uiso 1 1 calc R
H26C H 0.5544 -0.0182 0.9325 0.037 Uiso 1 1 calc R
C44 C 0.7534(3) 0.4063(3) 0.68408(11) 0.0319(9) Uani 1 1 d .
H44A H 0.7460 0.3263 0.6696 0.048 Uiso 1 1 calc R
H44B H 0.8247 0.4152 0.6954 0.048 Uiso 1 1 calc R
H44C H 0.7385 0.4730 0.6635 0.048 Uiso 1 1 calc R
C34 C 0.6380(2) 0.7544(3) 0.74344(11) 0.0233(8) Uani 1 1 d .
H34A H 0.6103 0.8240 0.7285 0.028 Uiso 1 1 calc R
C48 C 1.1072(3) 0.4629(3) 0.75762(12) 0.0362(9) Uani 1 1 d .
H48A H 1.1346 0.5003 0.7314 0.054 Uiso 1 1 calc R
H48B H 1.1651 0.4404 0.7770 0.054 Uiso 1 1 calc R
H48C H 1.0618 0.5223 0.7720 0.054 Uiso 1 1 calc R

loop_
_atom_site_aniso_label
_atom_site_aniso_U_11
_atom_site_aniso_U_22
_atom_site_aniso_U_33
_atom_site_aniso_U_23
_atom_site_aniso_U_13
_atom_site_aniso_U_12
Ga1 0.01239(15) 0.01279(16) 0.01499(17) -0.00055(16) 0.00141(12) 0.00066(15)
N2 0.0136(13) 0.0197(14) 0.0207(15) -0.0008(12) 0.0011(11) -0.0024(11)
C6 0.0158(15) 0.0113(15) 0.0114(16) 0.0025(12) 0.0011(12) -0.0005(12)
C41 0.0128(15) 0.0285(18) 0.0283(18) -0.0065(16) 0.0016(13) 0.0057(14)
C37 0.0157(14) 0.0156(15) 0.0190(16) -0.0038(14) -0.0001(12) 0.0005(13)
N1 0.0113(12) 0.0141(13) 0.0203(14) -0.0003(11) 0.0003(11) -0.0025(10)
C27 0.0312(18) 0.0236(18) 0.0230(18) 0.0044(16) 0.0011(14) 0.0029(16)
C42 0.0177(16) 0.0256(19) 0.0208(18) -0.0038(14) 0.0008(14) -0.0018(13)
C36 0.0142(15) 0.0165(17) 0.0231(17) 0.0027(13) -0.0007(13) -0.0018(12)
C13 0.0145(15) 0.0183(17) 0.0116(16) -0.0035(13) 0.0030(12) 0.0010(12)
C16 0.0102(14) 0.0317(19) 0.0226(17) -0.0078(16) 0.0006(12) -0.0011(15)
C45 0.0227(16) 0.0165(16) 0.0292(19) -0.0036(16) -0.0047(14) 0.0017(14)
C25 0.0157(15) 0.0164(17) 0.0199(17) 0.0009(13) 0.0023(13) -0.0023(13)
C3 0.0199(17) 0.0169(17) 0.0191(18) -0.0020(14) -0.0038(14) -0.0028(13)
C18 0.0148(15) 0.0208(17) 0.0103(16) -0.0026(13) 0.0023(12) 0.0017(13)
C9 0.0205(16) 0.0173(18) 0.0275(18) 0.0027(14) -0.0021(14) 0.0043(13)
C11 0.0134(15) 0.0240(19) 0.0197(17) -0.0040(14) -0.0003(13) -0.0014(13)
C1 0.0149(15) 0.0133(16) 0.0179(17) 0.0028(13) 0.0021(13) -0.0005(12)
C10 0.0155(16) 0.0248(19) 0.0275(19) -0.0029(14) -0.0011(14) 0.0105(13)
C43 0.0210(17) 0.0295(19) 0.0207(18) 0.0011(15) -0.0029(14) -0.0064(14)
C20 0.0239(18) 0.025(2) 0.040(2) 0.0026(17) -0.0023(16) -0.0012(15)
C49 0.0198(16) 0.0210(17) 0.0182(17) -0.0019(13) 0.0031(14) -0.0008(13)
C7 0.0150(15) 0.0147(17) 0.0127(16) -0.0040(12) -0.0024(12) 0.0016(12)
C30 0.041(2) 0.0187(19) 0.042(2) -0.0031(18) -0.0117(17) 0.0061(17)
C35 0.0163(16) 0.0155(17) 0.037(2) 0.0037(14) -0.0009(15) 0.0010(13)
C31 0.0127(15) 0.0150(16) 0.0208(17) 0.0046(13) 0.0000(13) -0.0024(12)
C14 0.0154(15) 0.0161(16) 0.0138(16) -0.0039(13) 0.0035(12) -0.0013(12)
C15 0.0193(16) 0.0207(17) 0.0226(18) -0.0058(14) 0.0057(14) -0.0037(13)
C19 0.0196(16) 0.0175(18) 0.031(2) 0.0033(14) 0.0013(14) 0.0025(13)
C8 0.0204(16) 0.0202(18) 0.0181(17) -0.0017(13) 0.0004(13) 0.0034(13)
C5 0.0171(16) 0.0151(16) 0.0192(17) 0.0014(13) 0.0036(13) 0.0027(12)
C17 0.0169(16) 0.029(2) 0.0192(18) -0.0010(15) -0.0007(14) 0.0084(14)
C2 0.0162(15) 0.0113(15) 0.0160(17) 0.0019(13) 0.0013(13) -0.0029(12)
C39 0.0230(17) 0.0155(17) 0.0183(17) -0.0022(13) 0.0018(14) 0.0005(13)
C12 0.0175(16) 0.0193(17) 0.0123(16) -0.0035(13) -0.0004(13) -0.0003(13)
C23 0.0300(19) 0.028(2) 0.0253(19) 0.0057(15) 0.0022(15) -0.0041(15)
C22 0.0147(15) 0.0244(18) 0.0196(18) 0.0034(14) -0.0032(13) -0.0006(13)
C29 0.0209(18) 0.036(2) 0.038(2) 0.0160(17) 0.0021(16) 0.0057(15)
C38 0.0144(15) 0.0140(16) 0.0149(16) -0.0056(13) -0.0010(12) 0.0002(12)
C32 0.0139(15) 0.0220(18) 0.0198(18) 0.0046(14) 0.0023(13) -0.0040(13)
C33 0.0160(16) 0.0298(19) 0.0204(18) 0.0090(15) -0.0031(14) -0.0040(14)
C40 0.0213(17) 0.0231(18) 0.0250(19) -0.0033(15) -0.0034(14) 0.0089(14)
C46 0.065(3) 0.026(2) 0.042(2) -0.0147(19) -0.022(2) 0.010(2)
C28 0.0183(16) 0.0218(18) 0.031(2) 0.0059(15) -0.0049(14) 0.0034(13)
C4 0.0212(17) 0.0190(17) 0.0223(18) -0.0071(14) 0.0036(14) 0.0011(14)
C50 0.0298(19) 0.0200(18) 0.030(2) -0.0037(15) -0.0047(16) 0.0016(15)
C24 0.044(2) 0.0203(19) 0.033(2) 0.0008(16) 0.0066(18) -0.0023(16)
C21 0.0278(19) 0.033(2) 0.033(2) 0.0066(16) 0.0065(16) -0.0017(15)
C47 0.0140(16) 0.039(2) 0.0258(19) 0.0010(15) 0.0075(14) 0.0035(14)
C26 0.0290(18) 0.0174(18) 0.027(2) 0.0018(14) 0.0030(15) -0.0036(14)
C44 0.038(2) 0.032(2) 0.026(2) -0.0076(16) 0.0016(16) -0.0095(16)
C34 0.0191(17) 0.0211(18) 0.030(2) 0.0114(15) -0.0006(15) -0.0008(14)
C48 0.0279(19) 0.044(2) 0.037(2) 0.0056(18) 0.0072(17) -0.0022(17)

loop_
_atom_type_symbol
_atom_type_description
_atom_type_scat_dispersion_real
_atom_type_scat_dispersion_imag
_atom_type_scat_source
C C 0.0033 0.0016 'International Tables Vol C Tables 4.2.6.8 and 6.1.1.4'
H H 0.0000 0.0000 'International Tables Vol C Tables 4.2.6.8 and 6.1.1.4'
N N 0.0061 0.0033 'International Tables Vol C Tables 4.2.6.8 and 6.1.1.4'
Ga Ga 0.2307 1.6083 'International Tables Vol C Tables 4.2.6.8 and 6.1.1.4'

loop_
_geom_angle_atom_site_label_1
_geom_angle_atom_site_label_2
_geom_angle_atom_site_label_3
_geom_angle
C38 Ga1 C1 121.53(12)
C38 Ga1 C49 112.60(12)
C1 Ga1 C49 121.28(12)
C38 Ga1 N1 78.75(10)
C1 Ga1 N1 112.89(10)
C49 Ga1 N1 97.67(11)
N1 N2 C37 115.1(2)
C5 C6 C1 120.1(3)
C5 C6 C13 114.8(2)
C1 C6 C13 124.7(3)
C40 C41 C42 121.1(3)
C40 C41 H41A 119.5
C42 C41 H41A 119.5
C38 C37 C42 124.4(3)
C38 C37 N2 120.2(2)
C42 C37 N2 115.4(3)
N2 N1 C31 111.3(2)
N2 N1 Ga1 111.92(18)
C31 N1 Ga1 134.36(17)
C25 C27 H27A 109.5
C25 C27 H27B 109.5
H27A C27 H27B 109.5
C25 C27 H27C 109.5
H27A C27 H27C 109.5
H27B C27 H27C 109.5
C41 C42 C37 116.0(3)
C41 C42 C47 120.8(3)
C37 C42 C47 123.2(3)
C31 C36 C35 117.6(3)
C31 C36 C45 120.8(3)
C35 C36 C45 121.5(3)
C18 C13 C14 119.2(3)
C18 C13 C6 121.3(3)
C14 C13 C6 119.0(3)
C17 C16 C15 119.4(3)
C17 C16 H16A 120.3
C15 C16 H16A 120.3
C36 C45 C46 116.6(3)
C36 C45 H45A 108.1
C46 C45 H45A 108.1
C36 C45 H45B 108.1
C46 C45 H45B 108.1
H45A C45 H45B 107.3
C14 C25 C26 113.8(3)
C14 C25 C27 110.6(2)
C26 C25 C27 110.2(2)
C14 C25 H25A 107.3
C26 C25 H25A 107.3
C27 C25 H25A 107.3
C4 C3 C2 120.7(3)
C4 C3 H3A 119.6
C2 C3 H3A 119.6
C17 C18 C13 119.4(3)
C17 C18 C28 118.0(3)
C13 C18 C28 122.6(3)
C10 C9 C8 121.4(3)
C10 C9 H9A 119.3
C8 C9 H9A 119.3
C10 C11 C12 121.3(3)
C10 C11 H11A 119.3
C12 C11 H11A 119.3
C2 C1 C6 116.5(3)
C2 C1 Ga1 122.7(2)
C6 C1 Ga1 120.6(2)
C9 C10 C11 119.8(3)
C9 C10 H10A 120.1
C11 C10 H10A 120.1
C32 C43 C44 112.9(3)
C32 C43 H43A 109.0
C44 C43 H43A 109.0
C32 C43 H43B 109.0
C44 C43 H43B 109.0
H43A C43 H43B 107.8
C19 C20 H20A 109.5
C19 C20 H20B 109.5
H20A C20 H20B 109.5
C19 C20 H20C 109.5
H20A C20 H20C 109.5
H20B C20 H20C 109.5
C50 C49 Ga1 113.5(2)
C50 C49 H49A 108.9
Ga1 C49 H49A 108.9
C50 C49 H49B 108.9
Ga1 C49 H49B 108.9
H49A C49 H49B 107.7
C8 C7 C12 119.9(3)
C8 C7 C2 118.2(2)
C12 C7 C2 121.5(3)
C28 C30 H30A 109.5
C28 C30 H30B 109.5
H30A C30 H30B 109.5
C28 C30 H30C 109.5
H30A C30 H30C 109.5
H30B C30 H30C 109.5
C34 C35 C36 121.0(3)
C34 C35 H35A 119.5
C36 C35 H35A 119.5
C32 C31 C36 122.3(3)
C32 C31 N1 119.9(3)
C36 C31 N1 117.9(3)
C15 C14 C13 118.9(3)
C15 C14 C25 118.7(3)
C13 C14 C25 122.3(3)
C16 C15 C14 121.4(3)
C16 C15 H15A 119.3
C14 C15 H15A 119.3
C8 C19 C20 111.7(3)
C8 C19 C21 112.1(3)
C20 C19 C21 110.1(3)
C8 C19 H19A 107.6
C20 C19 H19A 107.6
C21 C19 H19A 107.6
C9 C8 C7 118.6(3)
C9 C8 C19 118.6(3)
C7 C8 C19 122.7(3)
C4 C5 C6 121.8(3)
C4 C5 H5A 119.1
C6 C5 H5A 119.1
C16 C17 C18 121.7(3)
C16 C17 H17A 119.1
C18 C17 H17A 119.1
C3 C2 C1 121.1(3)
C3 C2 C7 114.5(3)
C1 C2 C7 123.9(3)
C38 C39 C40 120.9(3)
C38 C39 H39A 119.5
C40 C39 H39A 119.5
C11 C12 C7 118.9(3)
C11 C12 C22 120.5(3)
C7 C12 C22 120.6(3)
C22 C23 H23A 109.5
C22 C23 H23B 109.5
H23A C23 H23B 109.5
C22 C23 H23C 109.5
H23A C23 H23C 109.5
H23B C23 H23C 109.5
C12 C22 C23 113.5(2)
C12 C22 C24 111.7(3)
C23 C22 C24 109.8(3)
C12 C22 H22A 107.2
C23 C22 H22A 107.2
C24 C22 H22A 107.2
C28 C29 H29A 109.5
C28 C29 H29B 109.5
H29A C29 H29B 109.5
C28 C29 H29C 109.5
H29A C29 H29C 109.5
H29B C29 H29C 109.5
C39 C38 C37 116.5(3)
C39 C38 Ga1 131.1(2)
C37 C38 Ga1 112.2(2)
C31 C32 C33 117.7(3)
C31 C32 C43 124.1(3)
C33 C32 C43 118.2(3)
C34 C33 C32 121.0(3)
C34 C33 H33A 119.5
C32 C33 H33A 119.5
C39 C40 C41 121.0(3)
C39 C40 H40A 119.5
C41 C40 H40A 119.5
C45 C46 H46A 109.5
C45 C46 H46B 109.5
H46A C46 H46B 109.5
C45 C46 H46C 109.5
H46A C46 H46C 109.5
H46B C46 H46C 109.5
C18 C28 C29 111.0(3)
C18 C28 C30 111.3(3)
C29 C28 C30 110.1(3)
C18 C28 H28A 108.1
C29 C28 H28A 108.1
C30 C28 H28A 108.1
C5 C4 C3 118.9(3)
C5 C4 H4A 120.5
C3 C4 H4A 120.5
C49 C50 H50A 109.5
C49 C50 H50B 109.5
H50A C50 H50B 109.5
C49 C50 H50C 109.5
H50A C50 H50C 109.5
H50B C50 H50C 109.5
C22 C24 H24A 109.5
C22 C24 H24B 109.5
H24A C24 H24B 109.5
C22 C24 H24C 109.5
H24A C24 H24C 109.5
H24B C24 H24C 109.5
C19 C21 H21A 109.5
C19 C21 H21B 109.5
H21A C21 H21B 109.5
C19 C21 H21C 109.5
H21A C21 H21C 109.5
H21B C21 H21C 109.5
C42 C47 C48 113.2(3)
C42 C47 H47A 108.9
C48 C47 H47A 108.9
C42 C47 H47B 108.9
C48 C47 H47B 108.9
H47A C47 H47B 107.8
C25 C26 H26A 109.5
C25 C26 H26B 109.5
H26A C26 H26B 109.5
C25 C26 H26C 109.5
H26A C26 H26C 109.5
H26B C26 H26C 109.5
C43 C44 H44A 109.5
C43 C44 H44B 109.5
H44A C44 H44B 109.5
C43 C44 H44C 109.5
H44A C44 H44C 109.5
H44B C44 H44C 109.5
C35 C34 C33 120.3(3)
C35 C34 H34A 119.9
C33 C34 H34A 119.9
C47 C48 H48A 109.5
C47 C48 H48B 109.5
H48A C48 H48B 109.5
C47 C48 H48C 109.5
H48A C48 H48C 109.5
H48B C48 H48C 109.5

loop_
_geom_bond_atom_site_label_1
_geom_bond_atom_site_label_2
_geom_bond_distance
Ga1 C38 1.984(3)
Ga1 C1 1.994(3)
Ga1 C49 1.987(3)
Ga1 N1 2.218(2)
N2 N1 1.266(3)
N2 C37 1.425(4)
C6 C5 1.393(4)
C6 C1 1.428(4)
C6 C13 1.520(4)
C41 C40 1.390(4)
C41 C42 1.394(4)
C41 H41A 0.9500
C37 C38 1.405(4)
C37 C42 1.414(4)
N1 C31 1.463(4)
C27 C25 1.537(4)
C27 H27A 0.9800
C27 H27B 0.9800
C27 H27C 0.9800
C42 C47 1.508(4)
C36 C31 1.404(4)
C36 C35 1.397(4)
C36 C45 1.509(4)
C13 C18 1.408(4)
C13 C14 1.420(4)
C16 C17 1.376(4)
C16 C15 1.379(4)
C16 H16A 0.9500
C45 C46 1.521(4)
C45 H45A 0.9900
C45 H45B 0.9900
C25 C14 1.526(4)
C25 C26 1.525(4)
C25 H25A 1.0000
C3 C4 1.383(4)
C3 C2 1.399(4)
C3 H3A 0.9500
C18 C17 1.390(4)
C18 C28 1.519(4)
C9 C10 1.378(4)
C9 C8 1.398(4)
C9 H9A 0.9500
C11 C10 1.379(4)
C11 C12 1.391(4)
C11 H11A 0.9500
C1 C2 1.417(4)
C10 H10A 0.9500
C43 C32 1.510(4)
C43 C44 1.535(4)
C43 H43A 0.9900
C43 H43B 0.9900
C20 C19 1.532(4)
C20 H20A 0.9800
C20 H20B 0.9800
C20 H20C 0.9800
C49 C50 1.529(4)
C49 H49A 0.9900
C49 H49B 0.9900
C7 C8 1.412(4)
C7 C12 1.414(4)
C7 C2 1.515(4)
C30 C28 1.539(4)
C30 H30A 0.9800
C30 H30B 0.9800
C30 H30C 0.9800
C35 C34 1.381(4)
C35 H35A 0.9500
C31 C32 1.398(4)
C14 C15 1.397(4)
C15 H15A 0.9500
C19 C8 1.522(4)
C19 C21 1.534(4)
C19 H19A 1.0000
C5 C4 1.377(4)
C5 H5A 0.9500
C17 H17A 0.9500
C39 C38 1.390(4)
C39 C40 1.390(4)
C39 H39A 0.9500
C12 C22 1.518(4)
C23 C22 1.527(4)
C23 H23A 0.9800
C23 H23B 0.9800
C23 H23C 0.9800
C22 C24 1.525(4)
C22 H22A 1.0000
C29 C28 1.528(4)
C29 H29A 0.9800
C29 H29B 0.9800
C29 H29C 0.9800
C32 C33 1.396(4)
C33 C34 1.384(4)
C33 H33A 0.9500
C40 H40A 0.9500
C46 H46A 0.9800
C46 H46B 0.9800
C46 H46C 0.9800
C28 H28A 1.0000
C4 H4A 0.9500
C50 H50A 0.9800
C50 H50B 0.9800
C50 H50C 0.9800
C24 H24A 0.9800
C24 H24B 0.9800
C24 H24C 0.9800
C21 H21A 0.9800
C21 H21B 0.9800
C21 H21C 0.9800
C47 C48 1.515(5)
C47 H47A 0.9900
C47 H47B 0.9900
C26 H26A 0.9800
C26 H26B 0.9800
C26 H26C 0.9800
C44 H44A 0.9800
C44 H44B 0.9800
C44 H44C 0.9800
C34 H34A 0.9500
C48 H48A 0.9800
C48 H48B 0.9800
C48 H48C 0.9800
